data_2100595
loop_
_publ_author_name
'S. A. Moggach'
'W. G. Marshall'
'S. Parsons'

_publ_section_title
;High-pressure neutron diffraction study of L-serine-I and L-serine-II,
and the structure of L-serine-III at 8.1 GPa
;
_journal_coeditor_code BS5027
_journal_date_accepted 2006-05-15
_journal_date_recd_electronic 2005-11-23
_journal_issue 4
_journal_name_full 'Acta Crystallographica, Section B'
_journal_page_first 815
_journal_page_last 825
_journal_paper_category FA
_journal_paper_doi 10.1107/S010876810601799X
_journal_volume 62
_journal_year 2006
_chemical_formula_moiety 'C3 D7 N O3'
_chemical_formula_sum 'C3 D7 N O3'
_chemical_formula_weight 112.11
_chemical_name_common Serine
_chemical_name_systematic
;
L-serine-d7
;
_space_group_IT_number 19
_space_group_name_Hall 'P 2ac 2ab'
_space_group_name_H-M_alt 'P 21 21 21'
_symmetry_cell_setting orthorhombic
_symmetry_space_group_name_Hall 'P 2ac 2ab'
_symmetry_space_group_name_H-M 'P 21 21 21'
_cell_angle_alpha 90
_cell_angle_beta 90
_cell_angle_gamma 90
_cell_length_a 6.5477(4)
_cell_length_b 9.5405(6)
_cell_length_c 5.6092(4)
_cell_measurement_pressure 8100000
_cell_measurement_reflns_used 1004
_cell_measurement_temperature 298
_cell_volume 350.40(4)
_diffrn_ambient_temperature 298
_diffrn_measurement_device_type 'HiPr/PEARL, ISIS'
_diffrn_radiation_probe neutron
_diffrn_radiation_type Neutron
_diffrn_reflns_limit_h_max 10
_diffrn_reflns_limit_h_min 0
_diffrn_reflns_limit_k_max 15
_diffrn_reflns_limit_k_min 0
_diffrn_reflns_limit_l_max 9
_diffrn_reflns_limit_l_min 0
_diffrn_reflns_number 1004
_exptl_absorpt_correction_type empirical
_exptl_absorpt_process_details
;
Calculated using custom ISIS software.
;
_exptl_crystal_density_diffrn 2.125
_exptl_crystal_density_method 'not measured'
_exptl_crystal_description powder
_refine_ls_extinction_method none
_refine_ls_goodness_of_fit_all 0.381
_refine_ls_hydrogen_treatment refxyz
_refine_ls_matrix_type sparse
_refine_ls_number_parameters 39
_refine_ls_number_restraints 0
_refine_ls_shift/su_max <0.001
_refine_ls_weighting_scheme sigma
_cod_data_source_file bs5027.cif
_cod_depositor_comments
;
The following automatic conversions were performed:
'_symmetry_cell_setting' value 'Orthorhombic' changed to 'orthorhombic'
according to '/home/saulius/struct/CIF-dictionaries/cif_core.dic'
dictionary named 'cif_core.dic' version 2.4.1 from 2010-06-29.

Automatic conversion script
Id: cif_fix_enum 1527 2010-12-29 10:47:43Z saulius 
;
_cod_original_sg_symbol_H-M P212121
_cod_database_code 2100595

loop_
_symmetry_equiv_pos_site_id
_symmetry_equiv_pos_as_xyz
1 x,y,z
2 1/2-x,-y,1/2+z
3 1/2+x,1/2-y,-z
4 -x,1/2+y,1/2-z

loop_
_atom_site_type_symbol
_atom_site_label
_atom_site_fract_x
_atom_site_fract_y
_atom_site_fract_z
_atom_site_occupancy
C C1 0.7786595 0.7864084 0.4860566 1
C C2 0.8370694 0.7497561 0.7415623 1
C C3 0.7996682 0.5969721 0.7948614 1
N N1 0.7145518 0.8343593 0.9119237 1
O O1 0.6785283 0.8938874 0.4508547 1
O O2 0.8379062 0.7031536 0.3295044 1
O O3 0.5847529 0.5675629 0.7980295 1
D D1 0.9970693 0.7703515 0.7757463 1
D D2 0.8652116 0.5743639 0.9679093 1
D D3 0.8704224 0.5313466 0.6607067 1
D D4 0.5649604 0.8219534 0.8742285 1
D D5 0.743598 0.8010799 1.079268 1
D D6 0.7538451 0.9361522 0.895256 1
D D7 0.537007 0.4922763 0.8767998 1

loop_
_atom_type_symbol
_atom_type_description
_atom_type_scat_dispersion_real
_atom_type_scat_dispersion_imag
_atom_type_scat_source
C C 0.0000 0.0000 'International Tables Vol C Tables 4.2.6.8 and 6.1.1.4'
H H 0.0000 0.0000 'International Tables Vol C Tables 4.2.6.8 and 6.1.1.4'
N N 0.0000 0.0000 'International Tables Vol C Tables 4.2.6.8 and 6.1.1.4'
O O 0.0000 0.0000 'International Tables Vol C Tables 4.2.6.8 and 6.1.1.4'
